data_7201380
loop_
_publ_author_name
'Neumann, Marcus Aurelius'
'Perrin, Marc-Antoine'

_publ_section_title
;
 Can crystal structure prediction guide experimentalists to a new
 polymorph of paracetamol?
;
_journal_issue 11
_journal_name_full CrystEngComm
_journal_page_first 2475
_journal_paper_doi 10.1039/b909819d
_journal_volume 11
_journal_year 2009
_space_group_IT_number 61
_symmetry_cell_setting orthorhombic
_symmetry_Int_Tables_number 61
_symmetry_space_group_name_Hall '-P 2ac 2ab'
_symmetry_space_group_name_H-M 'P b c a'
_cell_angle_alpha 90.000000
_cell_angle_beta 90.000000
_cell_angle_gamma 90.000000
_cell_length_a 8.681910
_cell_length_b 11.667539
_cell_length_c 29.216166
_cell_volume 2959.496
_cod_data_source_file b909819d.txt
_cod_data_source_block 32
_cod_struct_determination_method theoretical
_cod_database_code 7201380

loop_
_symmetry_equiv_pos_site_id
_symmetry_equiv_pos_as_xyz
1 x,y,z
2 -x+1/2,-y,z+1/2
3 -x,y+1/2,-z+1/2
4 x+1/2,-y+1/2,-z
5 -x,-y,-z
6 x+1/2,y,-z+1/2
7 x,-y+1/2,z+1/2
8 -x+1/2,y+1/2,z

loop_
_atom_site_label
_atom_site_type_symbol
_atom_site_fract_x
_atom_site_fract_y
_atom_site_fract_z
C0_0 C 0.420162 0.703453 0.936787
C1_0 C 0.415746 0.591997 0.954566
C2_0 C 0.284065 0.751849 0.919883
N3_0 N 0.552775 0.773683 0.936098
C4_0 C 0.276528 0.532638 0.957101
H5_0 H 0.521037 0.552733 0.966960
C6_0 C 0.146689 0.691308 0.921015
H7_0 H 0.286222 0.836980 0.904753
C8_0 C 0.702943 0.743470 0.934832
H9_0 H 0.530944 0.860248 0.935657
C10_0 C 0.140509 0.582048 0.940616
H11_0 H 0.272527 0.447830 0.972563
H12_0 H 0.043988 0.728482 0.905985
C13_0 C 0.813176 0.842571 0.931165
O14_0 O 0.747289 0.640885 0.935381
O15_0 O 0.005067 0.522351 0.942797
H16_0 H 0.910077 0.829190 0.954453
H17_0 H 0.856757 0.846811 0.895886
H18_0 H 0.759661 0.924927 0.938980
H19_0 H -0.085749 0.575724 0.938838
H7_1 H 0.297620 0.595470 0.849343
C2_1 C 0.292807 0.511453 0.833212
C0_1 C 0.426358 0.464017 0.814236
C6_1 C 0.154677 0.451510 0.832433
C1_1 C 0.419883 0.353865 0.795326
N3_1 N 0.559130 0.534460 0.813007
C10_1 C 0.146578 0.342888 0.812257
H12_1 H 0.053174 0.487576 0.848660
C4_1 C 0.280900 0.294173 0.794283
H5_1 H 0.522274 0.316149 0.780349
C8_1 C 0.709140 0.503295 0.814140
H9_1 H 0.536983 0.620970 0.813494
O15_1 O 0.011031 0.283012 0.810614
H11_1 H 0.276092 0.209292 0.778949
C13_1 C 0.821471 0.601653 0.811848
O14_1 O 0.752189 0.400978 0.817579
H19_1 H -0.079952 0.336045 0.815045
H16_1 H 0.913635 0.580863 0.787635
H17_1 H 0.767594 0.682683 0.802039
H18_1 H 0.873601 0.613674 0.845737
